data_7007277
loop_
_publ_author_name
'Cole, Marcus L.'
'Junk, Peter C.'
'Proctor, Kathryn M.'
'Scott, Janet L.'
'Strauss, Christopher R.'

_publ_section_title
;
 Synthesis and structural characterisation of lithium and sodium
 2,6-dibenzylphenolate complexes.
;
_journal_issue 27
_journal_name_full 'Dalton transactions (Cambridge, England : 2003)'
_journal_page_first 3338
_journal_page_last 3349
_journal_paper_doi 10.1039/b602706g
_journal_year 2006
_chemical_compound_source 'Et2O and THF'
_chemical_formula_moiety 'C52 H58 Na2 O8'
_chemical_formula_sum 'C52 H58 Na2 O8'
_chemical_formula_weight 856.96
_chemical_melting_point 396
_space_group_IT_number 14
_symmetry_cell_setting monoclinic
_symmetry_Int_Tables_number 14
_symmetry_space_group_name_Hall '-P 2ybc'
_symmetry_space_group_name_H-M 'P 1 21/c 1'
_atom_sites_solution_hydrogens geom
_atom_sites_solution_primary direct
_atom_sites_solution_secondary difmap
_audit_creation_method SHELXL-97
_cell_angle_alpha 90.00
_cell_angle_beta 90.24(3)
_cell_angle_gamma 90.00
_cell_formula_units_Z 2
_cell_length_a 9.5356(19)
_cell_length_b 10.974(2)
_cell_length_c 21.326(4)
_cell_measurement_temperature 123(2)
_cell_volume 2231.6(7)
_computing_cell_refinement DENZO-SMN
_computing_data_collection 'Nonius Collect'
_computing_data_reduction X-Seed
_computing_molecular_graphics 'X-Seed / POV-Ray'
_computing_publication_material 'Microsoft Office 2000'
_computing_structure_refinement 'SHELXL-97 (Sheldrick, 1997)'
_computing_structure_solution 'SHELXS-97 (Sheldrick, 1990)'
_diffrn_ambient_temperature 123(2)
_diffrn_measured_fraction_theta_full 0.986
_diffrn_measured_fraction_theta_max 0.986
_diffrn_measurement_device_type 'Nonius Kappa CCD'
_diffrn_measurement_method 'psi and omega scans'
_diffrn_radiation_monochromator graphite
_diffrn_radiation_probe x-ray
_diffrn_radiation_type MoK\a
_diffrn_radiation_wavelength 0.71073
_diffrn_reflns_av_R_equivalents 0.0860
_diffrn_reflns_av_sigmaI/netI 0.1250
_diffrn_reflns_limit_h_max 12
_diffrn_reflns_limit_h_min -12
_diffrn_reflns_limit_k_max 11
_diffrn_reflns_limit_k_min -14
_diffrn_reflns_limit_l_max 27
_diffrn_reflns_limit_l_min -27
_diffrn_reflns_number 12461
_diffrn_reflns_theta_full 27.71
_diffrn_reflns_theta_max 27.71
_diffrn_reflns_theta_min 2.86
_diffrn_source 'fine-focus sealed tube'
_exptl_absorpt_coefficient_mu 0.101
_exptl_absorpt_correction_T_max 0.9801
_exptl_absorpt_correction_T_min 0.9801
_exptl_absorpt_correction_type empirical
_exptl_absorpt_process_details 'performed as part of the DENZO-SMN package'
_exptl_crystal_colour 'pale yellow'
_exptl_crystal_density_diffrn 1.275
_exptl_crystal_density_method 'not measured'
_exptl_crystal_description cubic
_exptl_crystal_F_000 912
_exptl_crystal_size_max 0.20
_exptl_crystal_size_mid 0.20
_exptl_crystal_size_min 0.20
_refine_diff_density_max 0.257
_refine_diff_density_min -0.318
_refine_diff_density_rms 0.064
_refine_ls_extinction_method none
_refine_ls_goodness_of_fit_ref 0.937
_refine_ls_hydrogen_treatment constr
_refine_ls_matrix_type full
_refine_ls_number_parameters 282
_refine_ls_number_reflns 5151
_refine_ls_number_restraints 0
_refine_ls_restrained_S_all 0.937
_refine_ls_R_factor_all 0.1406
_refine_ls_R_factor_gt 0.0628
_refine_ls_shift/su_max 0.000
_refine_ls_shift/su_mean 0.000
_refine_ls_structure_factor_coef Fsqd
_refine_ls_weighting_details 'calc w=1/[\s^2^(Fo^2^)+(0.0774P)^2^+0.0000P] where P=(Fo^2^+2Fc^2^)/3'
_refine_ls_weighting_scheme calc
_refine_ls_wR_factor_gt 0.1249
_refine_ls_wR_factor_ref 0.1540
_reflns_number_gt 2862
_reflns_number_total 5151
_reflns_threshold_expression >2sigma(I)
_cod_data_source_file b602706g.txt
_cod_data_source_block COMPOUND_7
_cod_original_cell_volume 2231.6(8)
_cod_original_sg_symbol_H-M 'P 21/c'
_cod_database_code 7007277

loop_
_symmetry_equiv_pos_as_xyz
'x, y, z'
'-x, y+1/2, -z+1/2'
'-x, -y, -z'
'x, -y-1/2, z-1/2'

loop_
_atom_site_label
_atom_site_type_symbol
_atom_site_fract_x
_atom_site_fract_y
_atom_site_fract_z
_atom_site_U_iso_or_equiv
_atom_site_adp_type
_atom_site_occupancy
_atom_site_symmetry_multiplicity
_atom_site_calc_flag
_atom_site_refinement_flags
_atom_site_disorder_assembly
_atom_site_disorder_group
Na1 Na 0.11274(9) 0.40446(8) 0.47151(4) 0.0215(2) Uani 1 1 d . . .
O1 O 0.11058(15) 0.60065(14) 0.49568(7) 0.0204(4) Uani 1 1 d . . .
O2 O 0.34481(15) 0.45810(15) 0.41018(7) 0.0233(4) Uani 1 1 d . . .
O3 O 0.11146(17) 0.60559(15) 0.69789(7) 0.0287(4) Uani 1 1 d . . .
O4 O 0.21613(18) 0.28684(15) 0.55011(7) 0.0305(4) Uani 1 1 d . . .
C1 C 0.1923(2) 0.6925(2) 0.48224(10) 0.0158(5) Uani 1 1 d . . .
C2 C 0.2303(2) 0.7225(2) 0.41980(10) 0.0181(5) Uani 1 1 d . . .
C3 C 0.3183(2) 0.8210(2) 0.40863(11) 0.0226(6) Uani 1 1 d . . .
H3 H 0.3428 0.8399 0.3666 0.027 Uiso 1 1 calc R . .
C4 C 0.3711(2) 0.8923(2) 0.45646(11) 0.0260(6) Uani 1 1 d . . .
H4 H 0.4307 0.9595 0.4477 0.031 Uiso 1 1 calc R . .
C5 C 0.3353(2) 0.8635(2) 0.51772(11) 0.0215(5) Uani 1 1 d . . .
H5 H 0.3711 0.9119 0.5511 0.026 Uiso 1 1 calc R . .
C6 C 0.2488(2) 0.7663(2) 0.53130(10) 0.0179(5) Uani 1 1 d . . .
C7 C 0.1758(2) 0.6464(2) 0.36549(10) 0.0201(5) Uani 1 1 d . . .
H7A H 0.1160 0.5803 0.3822 0.024 Uiso 1 1 calc R . .
H7B H 0.1165 0.6984 0.3382 0.024 Uiso 1 1 calc R . .
C8 C 0.2912(2) 0.5908(2) 0.32645(10) 0.0188(5) Uani 1 1 d . . .
C9 C 0.3766(2) 0.4981(2) 0.35041(10) 0.0193(5) Uani 1 1 d . . .
C10 C 0.4855(2) 0.4494(2) 0.31523(11) 0.0247(6) Uani 1 1 d . . .
H10 H 0.5433 0.3869 0.3322 0.030 Uiso 1 1 calc R . .
C11 C 0.5092(3) 0.4932(2) 0.25472(11) 0.0268(6) Uani 1 1 d . . .
H11 H 0.5830 0.4599 0.2303 0.032 Uiso 1 1 calc R . .
C12 C 0.4269(2) 0.5835(2) 0.23051(11) 0.0266(6) Uani 1 1 d . . .
H12 H 0.4439 0.6134 0.1894 0.032 Uiso 1 1 calc R . .
C13 C 0.3184(2) 0.6318(2) 0.26590(10) 0.0221(6) Uani 1 1 d . . .
H13 H 0.2613 0.6941 0.2484 0.027 Uiso 1 1 calc R . .
C14 C 0.4452(2) 0.3791(2) 0.43969(11) 0.0282(6) Uani 1 1 d . . .
H14A H 0.4528 0.3034 0.4156 0.042 Uiso 1 1 calc R . .
H14B H 0.4146 0.3605 0.4824 0.042 Uiso 1 1 calc R . .
H14C H 0.5368 0.4196 0.4412 0.042 Uiso 1 1 calc R . .
C15 C 0.2174(2) 0.7307(2) 0.59806(10) 0.0218(5) Uani 1 1 d . . .
H15A H 0.2807 0.7773 0.6261 0.026 Uiso 1 1 calc R . .
H15B H 0.2403 0.6433 0.6033 0.026 Uiso 1 1 calc R . .
C16 C 0.0681(2) 0.7508(2) 0.61960(10) 0.0190(5) Uani 1 1 d . . .
C17 C 0.0170(2) 0.6839(2) 0.67086(10) 0.0210(5) Uani 1 1 d . . .
C18 C -0.1198(2) 0.6988(2) 0.69128(11) 0.0248(6) Uani 1 1 d . . .
H18 H -0.1540 0.6519 0.7254 0.030 Uiso 1 1 calc R . .
C19 C -0.2062(3) 0.7824(2) 0.66160(11) 0.0287(6) Uani 1 1 d . . .
H19 H -0.2998 0.7927 0.6757 0.034 Uiso 1 1 calc R . .
C20 C -0.1581(3) 0.8511(2) 0.61164(12) 0.0293(6) Uani 1 1 d . . .
H20 H -0.2174 0.9089 0.5916 0.035 Uiso 1 1 calc R . .
C21 C -0.0205(2) 0.8337(2) 0.59129(11) 0.0224(6) Uani 1 1 d . . .
H21 H 0.0131 0.8803 0.5570 0.027 Uiso 1 1 calc R . .
C22 C 0.0665(3) 0.5369(2) 0.75120(12) 0.0342(7) Uani 1 1 d . . .
H22A H 0.0429 0.5927 0.7854 0.051 Uiso 1 1 calc R . .
H22B H 0.1422 0.4824 0.7647 0.051 Uiso 1 1 calc R . .
H22C H -0.0163 0.4886 0.7399 0.051 Uiso 1 1 calc R . .
C23 C 0.1724(3) 0.1667(2) 0.56778(12) 0.0343(7) Uani 1 1 d . . .
H23A H 0.1972 0.1071 0.5348 0.041 Uiso 1 1 calc R . .
H23B H 0.0696 0.1643 0.5742 0.041 Uiso 1 1 calc R . .
C24 C 0.2487(3) 0.1377(2) 0.62814(11) 0.0362(7) Uani 1 1 d . . .
H24A H 0.1922 0.0837 0.6553 0.043 Uiso 1 1 calc R . .
H24B H 0.3404 0.0987 0.6199 0.043 Uiso 1 1 calc R . .
C25 C 0.2672(3) 0.2619(3) 0.65738(12) 0.0434(8) Uani 1 1 d . . .
H25A H 0.1822 0.2869 0.6806 0.052 Uiso 1 1 calc R . .
H25B H 0.3489 0.2635 0.6862 0.052 Uiso 1 1 calc R . .
C26 C 0.2909(3) 0.3416(3) 0.60163(12) 0.0450(8) Uani 1 1 d . . .
H26A H 0.2551 0.4248 0.6097 0.054 Uiso 1 1 calc R . .
H26B H 0.3922 0.3469 0.5921 0.054 Uiso 1 1 calc R . .

loop_
_atom_site_aniso_label
_atom_site_aniso_U_11
_atom_site_aniso_U_22
_atom_site_aniso_U_33
_atom_site_aniso_U_23
_atom_site_aniso_U_13
_atom_site_aniso_U_12
Na1 0.0194(5) 0.0207(5) 0.0244(5) 0.0000(4) 0.0032(4) -0.0012(4)
O1 0.0201(8) 0.0183(8) 0.0230(9) 0.0001(7) 0.0065(7) -0.0058(7)
O2 0.0224(9) 0.0283(10) 0.0192(9) 0.0051(7) 0.0037(7) 0.0060(8)
O3 0.0289(9) 0.0316(10) 0.0256(9) 0.0085(8) 0.0040(8) 0.0044(8)
O4 0.0386(10) 0.0265(10) 0.0263(9) 0.0060(8) -0.0058(8) -0.0043(8)
C1 0.0114(11) 0.0143(12) 0.0216(12) 0.0005(10) 0.0029(9) 0.0032(10)
C2 0.0153(11) 0.0156(12) 0.0233(12) 0.0002(10) 0.0012(10) 0.0041(10)
C3 0.0231(13) 0.0204(13) 0.0244(13) 0.0052(11) 0.0080(11) 0.0010(11)
C4 0.0233(13) 0.0183(13) 0.0364(15) 0.0014(12) 0.0069(12) -0.0061(11)
C5 0.0173(12) 0.0172(12) 0.0301(14) -0.0066(11) -0.0007(11) 0.0004(10)
C6 0.0140(11) 0.0202(12) 0.0195(12) -0.0022(11) 0.0010(10) 0.0029(10)
C7 0.0190(12) 0.0226(13) 0.0187(12) 0.0000(11) 0.0007(10) 0.0034(11)
C8 0.0158(11) 0.0207(12) 0.0200(12) -0.0025(11) -0.0001(10) -0.0011(10)
C9 0.0188(12) 0.0227(13) 0.0164(12) 0.0002(11) 0.0018(10) -0.0026(11)
C10 0.0223(13) 0.0282(14) 0.0236(13) -0.0024(11) 0.0005(11) 0.0073(11)
C11 0.0229(13) 0.0365(15) 0.0210(13) -0.0075(12) 0.0037(11) 0.0046(12)
C12 0.0263(13) 0.0355(15) 0.0179(12) -0.0004(12) 0.0009(11) -0.0047(12)
C13 0.0213(12) 0.0248(13) 0.0203(13) 0.0021(11) -0.0011(10) -0.0002(11)
C14 0.0234(13) 0.0353(15) 0.0258(13) 0.0092(12) 0.0009(11) 0.0094(12)
C15 0.0159(12) 0.0262(13) 0.0232(13) -0.0033(11) 0.0012(10) 0.0007(11)
C16 0.0194(12) 0.0213(13) 0.0164(12) -0.0072(10) 0.0009(10) 0.0014(11)
C17 0.0231(13) 0.0202(13) 0.0197(12) -0.0033(11) 0.0006(11) -0.0007(11)
C18 0.0261(14) 0.0273(14) 0.0210(12) -0.0055(12) 0.0056(11) -0.0040(12)
C19 0.0224(13) 0.0333(15) 0.0305(14) -0.0131(13) 0.0044(11) 0.0037(12)
C20 0.0265(14) 0.0314(15) 0.0301(14) -0.0048(13) -0.0034(12) 0.0088(12)
C21 0.0238(13) 0.0227(13) 0.0208(12) -0.0023(11) -0.0007(10) 0.0017(11)
C22 0.0400(16) 0.0342(16) 0.0284(14) 0.0101(13) 0.0025(12) -0.0024(13)
C23 0.0435(16) 0.0250(15) 0.0342(15) 0.0033(13) -0.0043(13) 0.0002(13)
C24 0.0516(18) 0.0315(16) 0.0257(14) 0.0073(13) 0.0036(13) 0.0050(14)
C25 0.062(2) 0.0404(18) 0.0277(15) 0.0005(14) -0.0015(15) -0.0003(16)
C26 0.069(2) 0.0350(17) 0.0315(16) 0.0005(14) -0.0055(15) -0.0117(16)

loop_
_atom_type_symbol
_atom_type_description
_atom_type_scat_dispersion_real
_atom_type_scat_dispersion_imag
_atom_type_scat_source
C C 0.0033 0.0016 'International Tables Vol C Tables 4.2.6.8 and 6.1.1.4'
H H 0.0000 0.0000 'International Tables Vol C Tables 4.2.6.8 and 6.1.1.4'
O O 0.0106 0.0060 'International Tables Vol C Tables 4.2.6.8 and 6.1.1.4'
Na Na 0.0362 0.0249 'International Tables Vol C Tables 4.2.6.8 and 6.1.1.4'

loop_
_geom_angle_atom_site_label_1
_geom_angle_atom_site_label_2
_geom_angle_atom_site_label_3
_geom_angle
_geom_angle_site_symmetry_1
_geom_angle_site_symmetry_3
_geom_angle_publ_flag
O1 Na1 O1 86.67(6) . 3_566 ?
O1 Na1 O4 112.05(7) . . ?
O1 Na1 O4 99.26(7) 3_566 . ?
O1 Na1 O2 84.68(6) . . ?
O1 Na1 O2 163.25(6) 3_566 . ?
O4 Na1 O2 97.28(6) . . ?
O1 Na1 C21 158.17(7) . 3_566 ?
O1 Na1 C21 81.02(6) 3_566 3_566 ?
O4 Na1 C21 87.81(7) . 3_566 ?
O2 Na1 C21 102.32(6) . 3_566 ?
O1 Na1 C16 132.39(7) . 3_566 ?
O1 Na1 C16 69.88(6) 3_566 3_566 ?
O4 Na1 C16 112.25(7) . 3_566 ?
O2 Na1 C16 106.07(6) . 3_566 ?
C21 Na1 C16 25.83(6) 3_566 3_566 ?
O1 Na1 Na1 43.71(4) . 3_566 ?
O1 Na1 Na1 42.96(4) 3_566 3_566 ?
O4 Na1 Na1 111.57(6) . 3_566 ?
O2 Na1 Na1 126.83(6) . 3_566 ?
C21 Na1 Na1 121.71(6) 3_566 3_566 ?
C16 Na1 Na1 102.84(6) 3_566 3_566 ?
C1 O1 Na1 133.89(13) . . ?
C1 O1 Na1 130.89(13) . 3_566 ?
Na1 O1 Na1 93.33(6) . 3_566 ?
C9 O2 C14 116.56(17) . . ?
C9 O2 Na1 135.60(13) . . ?
C14 O2 Na1 101.96(12) . . ?
C17 O3 C22 117.78(19) . . ?
C23 O4 C26 109.10(18) . . ?
C23 O4 Na1 125.13(14) . . ?
C26 O4 Na1 121.64(15) . . ?
O1 C1 C2 122.6(2) . . ?
O1 C1 C6 120.0(2) . . ?
C2 C1 C6 117.3(2) . . ?
C3 C2 C1 119.8(2) . . ?
C3 C2 C7 120.1(2) . . ?
C1 C2 C7 120.0(2) . . ?
C4 C3 C2 122.2(2) . . ?
C3 C4 C5 118.5(2) . . ?
C6 C5 C4 121.5(2) . . ?
C5 C6 C1 120.6(2) . . ?
C5 C6 C15 121.3(2) . . ?
C1 C6 C15 118.0(2) . . ?
C8 C7 C2 113.25(18) . . ?
C13 C8 C9 117.6(2) . . ?
C13 C8 C7 121.3(2) . . ?
C9 C8 C7 121.1(2) . . ?
O2 C9 C10 122.9(2) . . ?
O2 C9 C8 116.0(2) . . ?
C10 C9 C8 121.2(2) . . ?
C9 C10 C11 119.4(2) . . ?
C12 C11 C10 120.3(2) . . ?
C11 C12 C13 120.0(2) . . ?
C12 C13 C8 121.6(2) . . ?
C6 C15 C16 116.06(19) . . ?
C21 C16 C17 118.1(2) . . ?
C21 C16 C15 122.6(2) . . ?
C17 C16 C15 119.3(2) . . ?
C21 C16 Na1 75.55(13) . 3_566 ?
C17 C16 Na1 90.40(13) . 3_566 ?
C15 C16 Na1 104.54(13) . 3_566 ?
O3 C17 C18 124.0(2) . . ?
O3 C17 C16 115.2(2) . . ?
C18 C17 C16 120.8(2) . . ?
C19 C18 C17 119.6(2) . . ?
C18 C19 C20 120.9(2) . . ?
C19 C20 C21 118.6(2) . . ?
C16 C21 C20 121.9(2) . . ?
C16 C21 Na1 78.62(14) . 3_566 ?
C20 C21 Na1 89.09(15) . 3_566 ?
O4 C23 C24 106.1(2) . . ?
C25 C24 C23 102.5(2) . . ?
C26 C25 C24 102.6(2) . . ?
O4 C26 C25 106.7(2) . . ?

loop_
_geom_bond_atom_site_label_1
_geom_bond_atom_site_label_2
_geom_bond_distance
_geom_bond_site_symmetry_2
_geom_bond_publ_flag
Na1 O1 2.2139(18) . ?
Na1 O1 2.2450(18) 3_566 ?
Na1 O4 2.3312(18) . ?
Na1 O2 2.6415(19) . ?
Na1 C21 3.064(3) 3_566 ?
Na1 C16 3.102(2) 3_566 ?
Na1 Na1 3.2432(18) 3_566 ?
O1 C1 1.307(3) . ?
O1 Na1 2.2450(18) 3_566 ?
O2 C9 1.383(3) . ?
O2 C14 1.435(3) . ?
O3 C17 1.371(3) . ?
O3 C22 1.431(3) . ?
O4 C23 1.434(3) . ?
O4 C26 1.439(3) . ?
C1 C2 1.420(3) . ?
C1 C6 1.427(3) . ?
C2 C3 1.390(3) . ?
C2 C7 1.517(3) . ?
C3 C4 1.379(3) . ?
C4 C5 1.388(3) . ?
C5 C6 1.380(3) . ?
C6 C15 1.507(3) . ?
C7 C8 1.511(3) . ?
C8 C13 1.392(3) . ?
C8 C9 1.399(3) . ?
C9 C10 1.390(3) . ?
C10 C11 1.396(3) . ?
C11 C12 1.364(3) . ?
C12 C13 1.388(3) . ?
C15 C16 1.514(3) . ?
C16 C21 1.379(3) . ?
C16 C17 1.405(3) . ?
C16 Na1 3.102(2) 3_566 ?
C17 C18 1.386(3) . ?
C18 C19 1.385(3) . ?
C19 C20 1.385(4) . ?
C20 C21 1.397(3) . ?
C21 Na1 3.064(2) 3_566 ?
C23 C24 1.510(3) . ?
C24 C25 1.509(4) . ?
C25 C26 1.494(4) . ?
